data_2009679
loop_
_publ_author_name
'Miyake, M.'
'Haramoto, Y.'
'Kamogawa, H.'

_publ_section_title
;
 2-(<i>p</i>-Butoxyphenyl)-5-pentyl-1,3-dithiane, C~19~H~30~OS~2~
;
_journal_issue 5
_journal_name_full 'Acta Crystallographica Section C'
_journal_page_first 805
_journal_page_last 807
_journal_paper_doi 10.1107/S0108270193011540
_journal_volume 50
_journal_year 1994
_chemical_formula_moiety 'C19 H30 O1 S2'
_chemical_formula_sum 'C19 H30 O S2'
_chemical_formula_weight 338.57
_space_group_IT_number 2
_space_group_name_Hall '-P 1'
_space_group_name_H-M_alt 'P -1'
_symmetry_cell_setting triclinic
_symmetry_space_group_name_Hall '-P 1'
_symmetry_space_group_name_H-M 'P -1'
_atom_type_scat_source IntTabIV
_cell_angle_alpha 95.360(10)
_cell_angle_beta 91.920(10)
_cell_angle_gamma 103.900(10)
_cell_formula_units_Z 2
_cell_length_a 11.2850(10)
_cell_length_b 16.531(2)
_cell_length_c 5.4143(6)
_cell_measurement_reflns_used 24
_cell_measurement_temperature 296
_cell_measurement_theta_max 16.4
_cell_measurement_theta_min 12.2
_cell_volume 974.55(19)
_diffrn_measurement_device 'Rigaku AFC-5R'
_diffrn_measurement_method \w-2\q
_diffrn_radiation_type MoK\a
_diffrn_radiation_wavelength 0.71069
_diffrn_reflns_av_R_equivalents 0.048
_diffrn_reflns_limit_h_max 14
_diffrn_reflns_limit_h_min 0
_diffrn_reflns_limit_k_max 21
_diffrn_reflns_limit_k_min -21
_diffrn_reflns_limit_l_max 6
_diffrn_reflns_limit_l_min -6
_diffrn_reflns_number 4680
_diffrn_reflns_theta_max 27.5
_diffrn_standards_decay_% 3
_diffrn_standards_interval_count 150
_diffrn_standards_number 3
_exptl_absorpt_coefficient_mu 0.262
_exptl_absorpt_correction_type none
_exptl_crystal_colour colourless
_exptl_crystal_density_diffrn 1.154
_exptl_crystal_description rectangular
_exptl_crystal_size_max 0.3
_exptl_crystal_size_mid 0.2
_exptl_crystal_size_min 0.2
_refine_diff_density_max 0.21
_refine_diff_density_min -0.19
_refine_ls_goodness_of_fit_obs 1.44
_refine_ls_number_parameters 319
_refine_ls_number_reflns 1785
_refine_ls_R_factor_obs 0.046
_refine_ls_shift/esd_max 0.41
_refine_ls_structure_factor_coef F
_refine_ls_weighting_details 'w = 4F~o~^2^/\s^2^(F~o~^2^)'
_refine_ls_weighting_scheme calc
_refine_ls_wR_factor_obs 0.049
_reflns_number_observed 1785
_reflns_number_total 4454
_reflns_observed_criterion I>3\s(I)
_cod_data_source_file as1072.cif
_cod_data_source_block as1072_structure_1_of_1
_cod_depositor_comments
;
The following automatic conversions were performed:

'_refine_ls_weighting_scheme' value '4F~o~^2^/\s^2^(F~o~^2^)' was
changed to 'calc'. New tag '_refine_ls_weighting_details' was
created. The value of the new tag was set to 'w =
4F~o~^2^/\s^2^(F~o~^2^)'.

Automatic conversion script
Id: cif_fix_values 3143 2015-03-26 13:38:13Z robertas 
;
_cod_original_cell_volume 974.6(2)
_cod_original_formula_sum 'C19 H30 O1 S2'
_cod_database_code 2009679

loop_
_space_group_symop_id
_space_group_symop_operation_xyz
1 x,y,z
2 -x,-y,-z

loop_
_atom_site_label
_atom_site_fract_x
_atom_site_fract_y
_atom_site_fract_z
S(1) .94830(10) .38546(8) .6660(2)
S(2) .74240(10) .28405(8) .9299(3)
O(1) 1.1292(3) .0500(2) .8222(6)
C(1) 1.3990(8) -.0975(5) .662(2)
C(2) 1.3382(7) -.0254(4) .726(2)
C(3) 1.2566(6) -.0390(4) .9370(10)
C(4) 1.2090(6) .0356(4) 1.0180(10)
C(5) 1.0794(4) .1168(3) .8586(9)
C(6) .9996(5) .1265(3) .6690(10)
C(7) .9438(5) .1915(3) .6890(9)
C(8) .9665(4) .2499(3) .8967(8)
C(9) 1.0463(4) .2408(3) 1.0810(10)
C(10) 1.1020(5) .1752(3) 1.0670(10)
C(11) .9052(4) .3224(3) .9180(9)
C(12) .8675(5) .4660(3) .7360(10)
C(13) .7307(4) .4373(3) .7531(9)
C(14) .7002(6) .3828(3) .9650(10)
C(15) .6748(5) .5131(3) .7860(10)
C(16) .6834(5) .5633(3) .5650(10)
C(17) .6288(5) .6390(4) .5960(10)
C(18) .6474(7) .6916(4) .3850(10)
C(19) .5930(10) .7666(5) .411(2)
H(1) 1.446(5) -.111(3) .810(10)
H(2) 1.455(6) -.084(3) .540(10)
H(3) 1.333(5) -.152(4) .640(10)
H(4) 1.285(5) -.020(4) .600(10)
H(5) 1.412(6) .027(4) .790(10)
H(6) 1.328(5) -.050(3) 1.070(10)
H(7) 1.185(5) -.087(4) .890(10)
H(8) 1.275(4) .088(3) 1.043(7)
H(9) 1.160(4) .025(2) 1.170(8)
H(10) .985(4) .087(3) .542(8)
H(11) .889(3) .199(2) .554(7)
H(12) 1.058(3) .277(2) 1.229(7)
H(13) 1.157(4) .164(3) 1.192(8)
H(14) .934(4) .352(2) 1.052(7)
H(15) .906(4) .496(3) .890(8)
H(16) .893(4) .502(3) .620(10)
H(17) .693(3) .404(2) .611(7)
H(18) .614(4) .367(2) .975(7)
H(19) .725(4) .414(3) 1.110(10)
H(20) .718(4) .547(3) .930(8)
H(21) .591(5) .494(3) .815(8)
H(22) .638(4) .527(2) .414(8)
H(23) .765(4) .580(3) .532(8)
H(24) .664(3) .676(2) .742(8)
H(25) .547(4) .618(2) .632(7)
H(26) .620(4) .657(3) .230(10)
H(27) .729(5) .712(3) .360(10)
H(28) .624(6) .800(4) .540(10)
H(29) .504(8) .753(5) .44(2)
H(30) .587(6) .798(4) .270(10)

loop_
_geom_angle_atom_site_label_1
_geom_angle_atom_site_label_2
_geom_angle_atom_site_label_3
_geom_angle
_geom_angle_publ_flag
C(11) S(1) C(12) 100.3(2) yes
C(11) S(2) C(14) 99.1(2) yes
C(4) O(1) C(5) 118.1(4) yes
C(2) C(1) H(1) 113(3) no
C(2) C(1) H(2) 110(4) no
C(2) C(1) H(3) 108(3) no
C(1) C(2) C(3) 113.3(6) yes
C(1) C(2) H(4) 112(4) no
C(1) C(2) H(5) 105(4) no
C(3) C(2) H(4) 102(4) no
C(3) C(2) H(5) 105(4) no
C(2) C(3) C(4) 113.1(5) yes
C(2) C(3) H(6) 94(3) no
C(2) C(3) H(7) 110(3) no
C(4) C(3) H(6) 115(3) no
C(4) C(3) H(7) 108(3) no
O(1) C(4) C(3) 109.3(5) yes
O(1) C(4) H(8) 104(2) no
O(1) C(4) H(9) 108(2) no
C(3) C(4) H(8) 112(2) no
C(3) C(4) H(9) 110(2) no
O(1) C(5) C(6) 116.2(4) yes
O(1) C(5) C(10) 125.4(4) yes
C(6) C(5) C(10) 118.3(4) yes
C(5) C(6) C(7) 120.7(5) yes
C(5) C(6) H(10) 115(3) no
C(7) C(6) H(10) 124(3) no
C(6) C(7) C(8) 121.0(5) yes
C(6) C(7) H(11) 121(2) no
C(8) C(7) H(11) 118(2) no
C(7) C(8) C(9) 118.2(4) yes
C(7) C(8) C(11) 121.0(4) yes
C(9) C(8) C(11) 120.8(4) yes
C(8) C(9) C(10) 121.9(5) yes
C(8) C(9) H(12) 120(2) no
C(10) C(9) H(12) 118(2) no
C(5) C(10) C(9) 119.9(5) yes
C(5) C(10) H(13) 114(3) no
C(9) C(10) H(13) 126(3) no
S(1) C(11) S(2) 113.2(3) yes
S(1) C(11) C(8) 109.1(3) yes
S(1) C(11) H(14) 108(3) no
S(2) C(11) C(8) 110.4(3) yes
S(2) C(11) H(14) 109(3) no
C(8) C(11) H(14) 107(3) no
S(1) C(12) C(13) 116.7(4) yes
S(1) C(12) H(15) 105(3) no
S(1) C(12) H(16) 102(3) no
C(13) C(12) H(15) 111(3) no
C(13) C(12) H(16) 116(3) no
C(12) C(13) C(14) 110.6(4) yes
C(12) C(13) C(15) 110.1(4) yes
C(12) C(13) H(17) 112(2) no
C(14) C(13) C(15) 111.0(4) yes
C(14) C(13) H(17) 105(2) no
C(15) C(13) H(17) 108(2) no
S(2) C(14) C(13) 115.8(3) yes
S(2) C(14) H(18) 103(2) no
S(2) C(14) H(19) 115(3) no
C(13) C(14) H(18) 109(3) no
C(13) C(14) H(19) 110(3) no
C(13) C(15) C(16) 114.6(4) yes
C(13) C(15) H(20) 106(3) no
C(13) C(15) H(21) 109(3) no
C(16) C(15) H(20) 110(3) no
C(16) C(15) H(21) 107(3) no
C(15) C(16) C(17) 114.9(4) yes
C(15) C(16) H(22) 110(2) no
C(15) C(16) H(23) 107(3) no
C(17) C(16) H(22) 106(2) no
C(17) C(16) H(23) 110(3) no
C(16) C(17) C(18) 114.1(4) yes
C(16) C(17) H(24) 111(2) no
C(16) C(17) H(25) 106(2) no
C(18) C(17) H(24) 106(2) no
C(18) C(17) H(25) 115(2) no
C(17) C(18) C(19) 115.1(6) yes
C(17) C(18) H(26) 110(3) no
C(17) C(18) H(27) 113(4) no
C(19) C(18) H(26) 112(3) no
C(19) C(18) H(27) 106(4) no
C(18) C(19) H(28) 112(5) no
C(18) C(19) H(29) 114(5) no
C(18) C(19) H(30) 120(4) no

loop_
_geom_bond_atom_site_label_1
_geom_bond_atom_site_label_2
_geom_bond_distance
_geom_bond_publ_flag
S(1) S(2) 3.008(2) yes
S(1) C(11) 1.803(4) yes
S(1) C(12) 1.806(5) yes
S(2) C(11) 1.800(5) yes
S(2) C(14) 1.802(5) yes
O(1) C(4) 1.443(6) yes
O(1) C(5) 1.356(5) yes
C(1) C(2) 1.531(8) yes
C(1) H(1) 1.02(5) no
C(1) H(2) 0.92(6) no
C(1) H(3) 1.02(6) no
C(2) C(3) 1.491(8) yes
C(2) H(4) 0.92(5) no
C(2) H(5) 1.08(7) no
C(3) C(4) 1.496(7) yes
C(3) H(6) 1.12(6) no
C(3) H(7) 0.99(6) no
C(4) H(8) 1.00(4) no
C(4) H(9) 1.01(4) no
C(5) C(6) 1.388(6) yes
C(5) C(10) 1.389(6) yes
C(6) C(7) 1.368(6) yes
C(6) H(10) 0.89(4) no
C(7) C(8) 1.387(6) yes
C(7) H(11) 0.97(4) no
C(8) C(9) 1.365(6) yes
C(8) C(11) 1.519(6) yes
C(9) C(10) 1.376(6) yes
C(9) H(12) 0.94(4) no
C(10) H(13) 0.96(4) no
C(11) H(14) 0.85(4) no
C(12) C(13) 1.511(6) yes
C(12) H(15) 0.96(4) no
C(12) H(16) 0.93(5) no
C(13) C(14) 1.522(6) yes
C(13) C(15) 1.532(6) yes
C(13) H(17) 0.93(4) no
C(14) H(18) 0.95(4) no
C(14) H(19) 0.91(5) no
C(15) C(16) 1.512(7) yes
C(15) H(20) 0.96(4) no
C(15) H(21) 0.95(5) no
C(16) C(17) 1.520(6) yes
C(16) H(22) 1.01(4) no
C(16) H(23) 0.92(5) no
C(17) C(18) 1.491(7) yes
C(17) H(24) 0.96(4) no
C(17) H(25) 0.94(4) no
C(18) C(19) 1.508(13) yes
C(18) H(26) 0.97(5) no
C(18) H(27) 0.93(6) no
C(19) H(28) 0.87(7) no
C(19) H(29) 1.00(8) no
C(19) H(30) 0.97(6) no
